data_7129969
loop_
_publ_author_name
'Barrios, Leon\'i A.'
'Diego, Rosa'
'Darawsheh, Mohanad'
'Mart\'inez, Jes\'us I.'
'Roubeau, Oliver'
'Arom\'i, Guillem'

_publ_section_title
;
 A ferric guest inside a spin crossover ferrous helicate
;
_journal_name_full 'Chemical Communications'
_journal_paper_doi 10.1039/D2CC00928E
_journal_year 2022
_chemical_formula_moiety 'C84 H60 Fe2 N18, C6 Fe O12, B F4, 3(C H4 O), 4.75(H2 O)'
_chemical_formula_sum 'C93 H81.5 B F4 Fe3 N18 O19.75'
_chemical_formula_weight 2021.62
_space_group_crystal_system monoclinic
_space_group_IT_number 14
_space_group_name_Hall '-P 2yn'
_space_group_name_H-M_alt 'P 1 21/n 1'
_atom_sites_solution_hydrogens mixed
_audit_creation_method SHELXL-2017/1
_audit_update_record
;
2021-11-12 deposited with the CCDC.	2022-03-31 downloaded from the CCDC.
;
_cell_angle_alpha 90
_cell_angle_beta 109.814(3)
_cell_angle_gamma 90
_cell_formula_units_Z 4
_cell_length_a 19.6737(16)
_cell_length_b 16.6758(13)
_cell_length_c 28.868(3)
_cell_measurement_reflns_used 9625
_cell_measurement_temperature 100(2)
_cell_measurement_theta_max 29.19
_cell_measurement_theta_min 2.53
_cell_volume 8910.2(14)
_computing_cell_refinement 'Bruker SAINT'
_computing_data_collection 'Bruker APEX 3'
_computing_data_reduction 'Bruker SAINT'
_computing_structure_refinement 'SHELXL-2017/1 (Sheldrick, 2015)'
_computing_structure_solution 'SHELXT 2014/5 (Sheldrick, 2015)'
_diffrn_ambient_temperature 100(2)
_diffrn_measured_fraction_theta_full 1.000
_diffrn_measured_fraction_theta_max 1.000
_diffrn_measurement_device_type 'Bruker D8 with PHOTON II detector'
_diffrn_measurement_method 'shutterless /f and /w scans'
_diffrn_radiation_monochromator 'silicon 111'
_diffrn_radiation_source 'Advanced Light Source station 12.2.1'
_diffrn_radiation_type synchrotron
_diffrn_radiation_wavelength 0.7288
_diffrn_reflns_av_R_equivalents 0.0738
_diffrn_reflns_av_unetI/netI 0.0417
_diffrn_reflns_Laue_measured_fraction_full 1.000
_diffrn_reflns_Laue_measured_fraction_max 1.000
_diffrn_reflns_limit_h_max 25
_diffrn_reflns_limit_h_min -25
_diffrn_reflns_limit_k_max 21
_diffrn_reflns_limit_k_min -21
_diffrn_reflns_limit_l_max 37
_diffrn_reflns_limit_l_min -37
_diffrn_reflns_number 220878
_diffrn_reflns_point_group_measured_fraction_full 1.000
_diffrn_reflns_point_group_measured_fraction_max 1.000
_diffrn_reflns_theta_full 28.650
_diffrn_reflns_theta_max 28.651
_diffrn_reflns_theta_min 1.469
_exptl_absorpt_coefficient_mu 0.611
_exptl_absorpt_correction_T_max 0.746
_exptl_absorpt_correction_T_min 0.626
_exptl_absorpt_correction_type multi-scan
_exptl_absorpt_process_details 'SADABS-2016/2 - Bruker AXS'
_exptl_crystal_colour red
_exptl_crystal_density_diffrn 1.507
_exptl_crystal_description block
_exptl_crystal_F_000 4170
_exptl_crystal_size_max 0.140
_exptl_crystal_size_mid 0.120
_exptl_crystal_size_min 0.040
_refine_diff_density_max 1.530
_refine_diff_density_min -0.952
_refine_diff_density_rms 0.105
_refine_ls_extinction_method none
_refine_ls_goodness_of_fit_ref 1.026
_refine_ls_hydrogen_treatment mixed
_refine_ls_matrix_type full
_refine_ls_number_parameters 1289
_refine_ls_number_reflns 21201
_refine_ls_number_restraints 29
_refine_ls_restrained_S_all 1.031
_refine_ls_R_factor_all 0.0796
_refine_ls_R_factor_gt 0.0742
_refine_ls_shift/su_max 0.001
_refine_ls_shift/su_mean 0.000
_refine_ls_structure_factor_coef Fsqd
_refine_ls_weighting_details 'w=1/[\s^2^(Fo^2^)+(0.1140P)^2^+22.9177P] where P=(Fo^2^+2Fc^2^)/3'
_refine_ls_weighting_scheme calc
_refine_ls_wR_factor_gt 0.2172
_refine_ls_wR_factor_ref 0.2214
_reflns_Friedel_coverage 0.000
_reflns_number_gt 18591
_reflns_number_total 21201
_reflns_threshold_expression 'I > 2\s(I)'
_cod_data_source_file d2cc00928e2.cif
_cod_data_source_block lp11
_cod_original_sg_symbol_H-M 'P 21/n'
_cod_original_formula_sum 'C93 H81.50 B F4 Fe3 N18 O19.75'
_cod_database_code 7129969
_shelx_shelxl_version_number 2017/1
_shelx_space_group_comment
;
The symmetry employed for this shelxl refinement is uniquely defined
by the following loop, which should always be used as a source of
symmetry information in preference to the above space-group names.
They are only intended as comments.
;
_shelx_estimated_absorpt_t_min 0.919
_shelx_estimated_absorpt_t_max 0.976

loop_
_space_group_symop_operation_xyz
'x, y, z'
'-x+1/2, y+1/2, -z+1/2'
'-x, -y, -z'
'x-1/2, -y-1/2, z-1/2'

loop_
_atom_site_label
_atom_site_type_symbol
_atom_site_fract_x
_atom_site_fract_y
_atom_site_fract_z
_atom_site_U_iso_or_equiv
_atom_site_adp_type
_atom_site_occupancy
_atom_site_site_symmetry_order
_atom_site_calc_flag
_atom_site_refinement_flags_posn
_atom_site_refinement_flags_adp
_atom_site_refinement_flags_occupancy
_atom_site_disorder_assembly
_atom_site_disorder_group
Fe1 Fe 0.34125(2) 0.25282(3) 0.38037(2) 0.02610(12) Uani 1 1 d . . . . .
Fe2 Fe 0.35885(2) 0.28594(3) 0.75659(2) 0.02835(12) Uani 1 1 d . . . . .
N1 N 0.25222(15) 0.22035(16) 0.32623(10) 0.0283(5) Uani 1 1 d . . . . .
N2 N 0.27135(14) 0.32003(16) 0.39584(9) 0.0271(5) Uani 1 1 d . . . . .
N3 N 0.27344(15) 0.38237(17) 0.42587(10) 0.0296(5) Uani 1 1 d . . . . .
H3 H 0.312952 0.400297 0.448418 0.036 Uiso 1 1 calc R U . . .
N4 N 0.35012(15) 0.42192(17) 0.68185(10) 0.0292(5) Uani 1 1 d . . . . .
H4 H 0.324(3) 0.395(3) 0.6561(18) 0.044 Uiso 1 1 d . U . . .
N5 N 0.38242(14) 0.37971(17) 0.72366(10) 0.0287(5) Uani 1 1 d . . . . .
N6 N 0.44715(15) 0.32479(18) 0.81047(10) 0.0319(6) Uani 1 1 d . . . . .
N7 N 0.36681(14) 0.34144(16) 0.34425(9) 0.0273(5) Uani 1 1 d . . . . .
N8 N 0.42718(14) 0.29131(16) 0.43228(10) 0.0274(5) Uani 1 1 d . . . . .
N9 N 0.47009(15) 0.26405(17) 0.47626(10) 0.0291(5) Uani 1 1 d . . . . .
H9 H 0.457(3) 0.226(3) 0.4937(18) 0.044 Uiso 1 1 d . U . . .
N10 N 0.46528(14) 0.20626(16) 0.71253(9) 0.0270(5) Uani 1 1 d . . . . .
H10 H 0.460(2) 0.246(3) 0.6838(17) 0.040 Uiso 1 1 d . U . . .
N11 N 0.41734(15) 0.20596(17) 0.73671(10) 0.0281(5) Uani 1 1 d . . . . .
N12 N 0.34717(16) 0.1924(2) 0.79641(11) 0.0356(6) Uani 1 1 d . . . . .
N13 N 0.40484(15) 0.17690(17) 0.36066(10) 0.0303(5) Uani 1 1 d . . . . .
N14 N 0.32935(15) 0.15822(17) 0.41735(10) 0.0295(5) Uani 1 1 d . . . . .
N15 N 0.28318(16) 0.13488(18) 0.44026(10) 0.0304(5) Uani 1 1 d . . . . .
H15 H 0.265(3) 0.173(3) 0.4508(18) 0.046 Uiso 1 1 d . U . . .
N16 N 0.24658(16) 0.20193(18) 0.66915(10) 0.0315(6) Uani 1 1 d . . . . .
H16 H 0.277(3) 0.180(3) 0.6574(18) 0.047 Uiso 1 1 d . U . . .
N17 N 0.26803(15) 0.25809(18) 0.70492(11) 0.0325(6) Uani 1 1 d . . . . .
N18 N 0.29051(16) 0.35395(19) 0.77785(11) 0.0357(6) Uani 1 1 d . . . . .
C1 C 0.24730(19) 0.1681(2) 0.28952(12) 0.0329(7) Uani 1 1 d . . . . .
H1A H 0.290479 0.145362 0.287523 0.039 Uiso 1 1 calc R U . . .
C2 C 0.1821(2) 0.1463(2) 0.25464(13) 0.0362(7) Uani 1 1 d . . . . .
H2A H 0.180639 0.110135 0.228886 0.043 Uiso 1 1 calc R U . . .
C3 C 0.11868(19) 0.1783(2) 0.25810(13) 0.0361(7) Uani 1 1 d . . . . .
H3A H 0.073222 0.163532 0.234918 0.043 Uiso 1 1 calc R U . . .
C4 C 0.12223(19) 0.2316(2) 0.29541(12) 0.0329(7) Uani 1 1 d . . . . .
H4A H 0.079396 0.253595 0.298459 0.039 Uiso 1 1 calc R U . . .
C5 C 0.19011(17) 0.25275(19) 0.32869(11) 0.0273(6) Uani 1 1 d . . . . .
C6 C 0.20188(17) 0.31172(19) 0.36723(11) 0.0278(6) Uani 1 1 d . . . . .
C7 C 0.15910(18) 0.3692(2) 0.37936(12) 0.0307(6) Uani 1 1 d . . . . .
H7A H 0.108318 0.376113 0.364990 0.037 Uiso 1 1 calc R U . . .
C8 C 0.20665(17) 0.4140(2) 0.41684(12) 0.0292(6) Uani 1 1 d . . . . .
C9 C 0.19400(18) 0.4846(2) 0.44315(12) 0.0308(6) Uani 1 1 d . . . . .
C10 C 0.1336(2) 0.5329(2) 0.42086(14) 0.0380(7) Uani 1 1 d . . . . .
H10A H 0.100423 0.519235 0.389361 0.046 Uiso 1 1 calc R U . . .
C11 C 0.1225(2) 0.6008(2) 0.44498(15) 0.0428(8) Uani 1 1 d . . . . .
H11A H 0.081389 0.633563 0.429818 0.051 Uiso 1 1 calc R U . . .
C12 C 0.1701(2) 0.6216(2) 0.49069(13) 0.0363(7) Uani 1 1 d . . . . .
H12A H 0.161789 0.668367 0.506775 0.044 Uiso 1 1 calc R U . . .
C13 C 0.23095(18) 0.5737(2) 0.51347(12) 0.0303(6) Uani 1 1 d . . . . .
C14 C 0.24178(17) 0.50456(19) 0.48947(12) 0.0289(6) Uani 1 1 d . . . . .
H14A H 0.282094 0.470963 0.504954 0.035 Uiso 1 1 calc R U . . .
C15 C 0.28309(18) 0.5954(2) 0.56261(12) 0.0300(6) Uani 1 1 d . . . . .
C16 C 0.3029(2) 0.6751(2) 0.57446(13) 0.0361(7) Uani 1 1 d . . . . .
H16A H 0.284414 0.715816 0.550460 0.043 Uiso 1 1 calc R U . . .
C17 C 0.3494(2) 0.6954(2) 0.62098(15) 0.0416(8) Uani 1 1 d . . . . .
H17A H 0.363143 0.749770 0.628460 0.050 Uiso 1 1 calc R U . . .
C18 C 0.3759(2) 0.6372(2) 0.65646(14) 0.0385(8) Uani 1 1 d . . . . .
H18A H 0.407613 0.651437 0.688306 0.046 Uiso 1 1 calc R U . . .
C19 C 0.35573(18) 0.5565(2) 0.64535(12) 0.0317(6) Uani 1 1 d . . . . .
C20 C 0.31062(18) 0.5363(2) 0.59798(12) 0.0307(6) Uani 1 1 d . . . . .
H20A H 0.298626 0.481736 0.589848 0.037 Uiso 1 1 calc R U . . .
C21 C 0.37990(18) 0.4963(2) 0.68477(12) 0.0310(6) Uani 1 1 d . . . . .
C22 C 0.43258(18) 0.5028(2) 0.73080(12) 0.0331(7) Uani 1 1 d . . . . .
H22A H 0.462123 0.547985 0.744178 0.040 Uiso 1 1 calc R U . . .
C23 C 0.43288(17) 0.4287(2) 0.75326(12) 0.0308(6) Uani 1 1 d . . . . .
C24 C 0.47378(17) 0.3957(2) 0.80099(12) 0.0313(6) Uani 1 1 d . . . . .
C25 C 0.53549(19) 0.4316(2) 0.83349(13) 0.0374(7) Uani 1 1 d . . . . .
H25A H 0.552566 0.481281 0.825684 0.045 Uiso 1 1 calc R U . . .
C26 C 0.5712(2) 0.3930(3) 0.87733(14) 0.0435(9) Uani 1 1 d . . . . .
H26A H 0.613723 0.415638 0.900150 0.052 Uiso 1 1 calc R U . . .
C27 C 0.5444(2) 0.3210(3) 0.88768(14) 0.0444(9) Uani 1 1 d . . . . .
H27A H 0.568206 0.293835 0.917743 0.053 Uiso 1 1 calc R U . . .
C28 C 0.4824(2) 0.2889(2) 0.85381(13) 0.0378(7) Uani 1 1 d . . . . .
H28A H 0.464136 0.239719 0.861410 0.045 Uiso 1 1 calc R U . . .
C29 C 0.33138(18) 0.3645(2) 0.29755(12) 0.0323(7) Uani 1 1 d . . . . .
H29A H 0.286969 0.338983 0.279851 0.039 Uiso 1 1 calc R U . . .
C30 C 0.3571(2) 0.4237(2) 0.27440(13) 0.0358(7) Uani 1 1 d . . . . .
H30A H 0.331249 0.437603 0.241159 0.043 Uiso 1 1 calc R U . . .
C31 C 0.42064(19) 0.4624(2) 0.30006(13) 0.0353(7) Uani 1 1 d . . . . .
H31A H 0.438627 0.504087 0.284968 0.042 Uiso 1 1 calc R U . . .
C32 C 0.45789(18) 0.4397(2) 0.34816(12) 0.0329(7) Uani 1 1 d . . . . .
H32A H 0.501971 0.465221 0.366490 0.039 Uiso 1 1 calc R U . . .
C33 C 0.42988(17) 0.37927(19) 0.36902(11) 0.0276(6) Uani 1 1 d . . . . .
C34 C 0.46536(16) 0.34657(19) 0.41844(11) 0.0266(6) Uani 1 1 d . . . . .
C35 C 0.53357(17) 0.3558(2) 0.45380(11) 0.0282(6) Uani 1 1 d . . . . .
H35A H 0.570750 0.391405 0.452860 0.034 Uiso 1 1 calc R U . . .
C36 C 0.53551(16) 0.30161(19) 0.49073(11) 0.0268(6) Uani 1 1 d . . . . .
C37 C 0.59522(17) 0.28134(19) 0.53567(11) 0.0265(6) Uani 1 1 d . . . . .
C38 C 0.66429(18) 0.3112(2) 0.54181(12) 0.0315(6) Uani 1 1 d . . . . .
H38A H 0.670687 0.347350 0.518205 0.038 Uiso 1 1 calc R U . . .
C39 C 0.72306(18) 0.2887(2) 0.58163(12) 0.0350(7) Uani 1 1 d . . . . .
H39A H 0.769706 0.308614 0.584921 0.042 Uiso 1 1 calc R U . . .
C40 C 0.71441(17) 0.2368(2) 0.61718(12) 0.0318(7) Uani 1 1 d . . . . .
H40A H 0.755079 0.220991 0.644464 0.038 Uiso 1 1 calc R U . . .
C41 C 0.64560(17) 0.2082(2) 0.61240(11) 0.0275(6) Uani 1 1 d . . . . .
C42 C 0.58638(17) 0.22961(19) 0.57152(11) 0.0271(6) Uani 1 1 d . . . . .
H42A H 0.539841 0.209046 0.567934 0.033 Uiso 1 1 calc R U . . .
C43 C 0.63523(17) 0.1571(2) 0.65176(11) 0.0281(6) Uani 1 1 d . . . . .
C44 C 0.68597(18) 0.0990(2) 0.67564(12) 0.0327(7) Uani 1 1 d . . . . .
H44A H 0.727432 0.090879 0.666401 0.039 Uiso 1 1 calc R U . . .
C45 C 0.67598(19) 0.0530(2) 0.71292(13) 0.0352(7) Uani 1 1 d . . . . .
H45A H 0.710195 0.012678 0.728502 0.042 Uiso 1 1 calc R U . . .
C46 C 0.61667(19) 0.0653(2) 0.72763(13) 0.0342(7) Uani 1 1 d . . . . .
H46A H 0.610816 0.034511 0.753711 0.041 Uiso 1 1 calc R U . . .
C47 C 0.56561(18) 0.12323(19) 0.70380(11) 0.0287(6) Uani 1 1 d . . . . .
C48 C 0.57467(17) 0.16855(19) 0.66578(11) 0.0277(6) Uani 1 1 d . . . . .
H48A H 0.539463 0.207412 0.649320 0.033 Uiso 1 1 calc R U . . .
C49 C 0.50475(18) 0.13736(19) 0.72127(11) 0.0289(6) Uani 1 1 d . . . . .
C50 C 0.48086(19) 0.0910(2) 0.75257(12) 0.0332(7) Uani 1 1 d . . . . .
H50A H 0.497899 0.039600 0.765535 0.040 Uiso 1 1 calc R U . . .
C51 C 0.42678(19) 0.1358(2) 0.76087(12) 0.0330(7) Uani 1 1 d . . . . .
C52 C 0.3842(2) 0.1254(2) 0.79287(13) 0.0380(8) Uani 1 1 d . . . . .
C53 C 0.3839(3) 0.0557(3) 0.81884(16) 0.0496(10) Uani 1 1 d . . . . .
H53A H 0.409478 0.009620 0.814558 0.059 Uiso 1 1 calc R U . . .
C54 C 0.3456(3) 0.0544(3) 0.85116(18) 0.0597(12) Uani 1 1 d . . . . .
H54A H 0.344707 0.007718 0.869770 0.072 Uiso 1 1 calc R U . . .
C55 C 0.3088(3) 0.1226(3) 0.85566(18) 0.0577(12) Uani 1 1 d . . . . .
H55A H 0.282888 0.123382 0.878068 0.069 Uiso 1 1 calc R U . . .
C56 C 0.3093(2) 0.1899(3) 0.82787(14) 0.0454(9) Uani 1 1 d . . . . .
H56A H 0.282428 0.235716 0.830876 0.055 Uiso 1 1 calc R U . . .
C57 C 0.44519(19) 0.1924(2) 0.33237(13) 0.0346(7) Uani 1 1 d . . . . .
H57A H 0.441726 0.243773 0.317508 0.042 Uiso 1 1 calc R U . . .
C58 C 0.49167(19) 0.1363(2) 0.32404(14) 0.0393(8) Uani 1 1 d . . . . .
H58A H 0.519117 0.148813 0.303531 0.047 Uiso 1 1 calc R U . . .
C59 C 0.4975(2) 0.0614(2) 0.34622(16) 0.0438(9) Uani 1 1 d . . . . .
H59A H 0.529999 0.022432 0.341808 0.053 Uiso 1 1 calc R U . . .
C60 C 0.4555(2) 0.0445(2) 0.37465(15) 0.0403(8) Uani 1 1 d . . . . .
H60A H 0.458144 -0.006633 0.389723 0.048 Uiso 1 1 calc R U . . .
C61 C 0.40934(17) 0.1028(2) 0.38099(12) 0.0312(6) Uani 1 1 d . . . . .
C62 C 0.36131(17) 0.0915(2) 0.40915(12) 0.0303(6) Uani 1 1 d . . . . .
C63 C 0.33544(19) 0.0243(2) 0.42724(12) 0.0338(7) Uani 1 1 d . . . . .
H63A H 0.349317 -0.030080 0.426187 0.041 Uiso 1 1 calc R U . . .
C64 C 0.28571(19) 0.0537(2) 0.44686(12) 0.0331(7) Uani 1 1 d . . . . .
C65 C 0.2395(2) 0.0091(2) 0.46830(13) 0.0372(7) Uani 1 1 d . . . . .
C66 C 0.2257(3) -0.0720(3) 0.4557(2) 0.0629(14) Uani 1 1 d . . . . .
H66A H 0.245963 -0.096119 0.433606 0.076 Uiso 1 1 calc R U . . .
C67 C 0.1834(4) -0.1166(3) 0.4749(3) 0.083(2) Uani 1 1 d . . . . .
H67A H 0.174909 -0.171594 0.466313 0.099 Uiso 1 1 calc R U . . .
C68 C 0.1530(3) -0.0822(3) 0.5069(2) 0.0690(16) Uani 1 1 d . . . . .
H68A H 0.124348 -0.113994 0.520388 0.083 Uiso 1 1 calc R U . . .
C69 C 0.1640(2) -0.0010(2) 0.51951(14) 0.0410(8) Uani 1 1 d . . . . .
C70 C 0.20778(19) 0.0441(2) 0.49958(12) 0.0334(7) Uani 1 1 d . . . . .
H70A H 0.215764 0.099388 0.507621 0.040 Uiso 1 1 calc R U . . .
C71 C 0.1308(2) 0.0355(2) 0.55300(12) 0.0368(7) Uani 1 1 d . . . . .
C72 C 0.0651(2) 0.0064(3) 0.55556(14) 0.0457(9) Uani 1 1 d . . . . .
H72A H 0.041724 -0.037382 0.535401 0.055 Uiso 1 1 calc R U . . .
C73 C 0.0342(2) 0.0413(3) 0.58737(15) 0.0497(10) Uani 1 1 d . . . . .
H73A H -0.011451 0.022991 0.587444 0.060 Uiso 1 1 calc R U . . .
C74 C 0.0691(2) 0.1021(3) 0.61886(14) 0.0454(9) Uani 1 1 d . . . . .
H74A H 0.048121 0.124344 0.641187 0.054 Uiso 1 1 calc R U . . .
C75 C 0.13517(19) 0.1309(2) 0.61783(12) 0.0356(7) Uani 1 1 d . . . . .
C76 C 0.16492(19) 0.0984(2) 0.58453(12) 0.0336(7) Uani 1 1 d . . . . .
H76A H 0.209161 0.119218 0.583174 0.040 Uiso 1 1 calc R U . . .
C77 C 0.17371(19) 0.1913(2) 0.65433(13) 0.0354(7) Uani 1 1 d . . . . .
C78 C 0.1474(2) 0.2427(3) 0.68156(14) 0.0415(8) Uani 1 1 d . . . . .
H78A H 0.098553 0.249385 0.679618 0.050 Uiso 1 1 calc R U . . .
C79 C 0.20755(19) 0.2828(2) 0.71242(13) 0.0364(7) Uani 1 1 d . . . . .
C80 C 0.21935(19) 0.3409(2) 0.75206(13) 0.0381(8) Uani 1 1 d . . . . .
C81 C 0.1639(2) 0.3784(3) 0.76285(16) 0.0483(10) Uani 1 1 d . . . . .
H81A H 0.114849 0.367827 0.743984 0.058 Uiso 1 1 calc R U . . .
C82 C 0.1817(2) 0.4322(3) 0.80207(18) 0.0579(12) Uani 1 1 d . . . . .
H82A H 0.144894 0.458852 0.810559 0.069 Uiso 1 1 calc R U . . .
C83 C 0.2532(2) 0.4461(3) 0.82831(17) 0.0553(11) Uani 1 1 d . . . . .
H83A H 0.266407 0.482384 0.855273 0.066 Uiso 1 1 calc R U . . .
C84 C 0.3062(2) 0.4068(3) 0.81519(15) 0.0454(9) Uani 1 1 d . . . . .
H84A H 0.355442 0.417621 0.833315 0.055 Uiso 1 1 calc R U . . .
Fe3 Fe 0.34723(3) 0.27181(3) 0.57077(2) 0.03247(13) Uani 1 1 d . . . . .
O1 O 0.38525(15) 0.36323(17) 0.54032(10) 0.0420(6) Uani 1 1 d . . . . .
O2 O 0.47786(17) 0.44770(18) 0.55493(10) 0.0476(7) Uani 1 1 d . . . . .
O3 O 0.43608(15) 0.30625(16) 0.63035(9) 0.0385(5) Uani 1 1 d . . . . .
O4 O 0.53735(19) 0.37679(19) 0.64707(12) 0.0592(9) Uani 1 1 d . . . . .
O5 O 0.40074(15) 0.18778(17) 0.54472(10) 0.0412(6) Uani 1 1 d . . . . .
O6 O 0.4279(2) 0.0574(2) 0.55127(12) 0.0679(10) Uani 1 1 d . . . . .
O7 O 0.33409(15) 0.17444(16) 0.61006(10) 0.0394(6) Uani 1 1 d . . . . .
O8 O 0.35246(19) 0.04337(19) 0.61731(13) 0.0583(8) Uani 1 1 d . . . . .
O9 O 0.25433(15) 0.25337(17) 0.51203(10) 0.0409(6) Uani 1 1 d . . . . .
O10 O 0.13725(19) 0.2821(3) 0.48552(14) 0.0713(11) Uani 1 1 d . . . . .
O11 O 0.27644(14) 0.33740(16) 0.59334(10) 0.0396(6) Uani 1 1 d . . . . .
O12 O 0.16244(18) 0.3791(3) 0.56864(14) 0.0671(10) Uani 1 1 d . . . . .
C85 C 0.4455(2) 0.3934(2) 0.56733(13) 0.0377(7) Uani 1 1 d . . . . .
C86 C 0.4772(2) 0.3569(2) 0.62005(14) 0.0386(8) Uani 1 1 d . . . . .
C87 C 0.4001(2) 0.1163(2) 0.56227(14) 0.0405(8) Uani 1 1 d . . . . .
C88 C 0.3596(2) 0.1083(2) 0.59992(14) 0.0406(8) Uani 1 1 d . . . . .
C89 C 0.1981(2) 0.2871(3) 0.51560(15) 0.0463(9) Uani 1 1 d . . . . .
C90 C 0.2112(2) 0.3401(3) 0.56302(15) 0.0456(9) Uani 1 1 d . . . . .
B1 B 0.0600(4) 0.7985(4) 0.3012(3) 0.0685(16) Uani 1 1 d . . . . .
F1 F 0.1200(2) 0.7651(3) 0.29521(15) 0.0884(11) Uani 1 1 d . . . . .
F2 F 0.0379(3) 0.7509(3) 0.33426(18) 0.1077(15) Uani 1 1 d . . . . .
F3 F 0.0686(4) 0.8757(2) 0.31526(18) 0.128(2) Uani 1 1 d . . . . .
F4 F 0.0057(3) 0.7940(4) 0.25580(18) 0.133(2) Uani 1 1 d . . . . .
O1W O 0.39158(15) 0.48805(18) 0.46023(10) 0.0431(6) Uani 1 1 d D . . . .
H1WA H 0.419(2) 0.471(3) 0.4928(10) 0.065 Uiso 1 1 d D U . . .
H1WB H 0.423(2) 0.508(3) 0.4455(16) 0.065 Uiso 1 1 d D U . . .
O2W O 0.5297(3) -0.0881(3) 0.80022(18) 0.0973(16) Uani 1 1 d D . . . .
H2WA H 0.5824(15) -0.092(5) 0.808(3) 0.146 Uiso 1 1 d D U . . .
H2WB H 0.519(4) -0.131(3) 0.820(3) 0.146 Uiso 1 1 d D U . . .
O3W O 0.3166(4) 0.1014(3) 0.2030(2) 0.1146(19) Uani 1 1 d D U . . .
H3WA H 0.272585 0.072654 0.178422 0.172 Uiso 1 1 d DR U . . .
H3WB H 0.313445 0.155524 0.190362 0.172 Uiso 1 1 d DR U . . .
O4W O 0.1838(5) 0.0579(5) 0.1421(3) 0.176(3) Uani 1 1 d D U . . .
H4WA H 0.159392 0.039223 0.107741 0.264 Uiso 1 1 d DR U . . .
H4WB H 0.139512 0.086463 0.144511 0.264 Uiso 1 1 d DR U . . .
O5W O 0.5140(5) 0.0719(6) 0.5014(3) 0.077(2) Uani 0.5 1 d . . P A -1
O6W O 0.2019(8) -0.1869(9) 0.5932(6) 0.064(3) Uiso 0.25 1 d . . P . .
O1S O 0.3394(4) 0.8852(3) 0.5800(2) 0.1020(16) Uani 1 1 d . . . . .
H1S H 0.344335 0.934609 0.585725 0.153 Uiso 1 1 calc R U . . .
C1S C 0.3784(4) 0.8625(4) 0.5484(2) 0.0769(16) Uani 1 1 d . . . . .
H1S1 H 0.392604 0.910685 0.534518 0.115 Uiso 1 1 calc R U . . .
H1S2 H 0.347726 0.828769 0.521679 0.115 Uiso 1 1 calc R U . . .
H1S3 H 0.421753 0.832437 0.567344 0.115 Uiso 1 1 calc R U . . .
O2S O 0.5091(3) 0.1409(4) 0.9348(2) 0.1069(17) Uani 1 1 d . . . . .
H2S H 0.548626 0.163852 0.949397 0.160 Uiso 1 1 calc R U . . .
C2S C 0.5009(6) 0.0733(6) 0.9633(5) 0.149(4) Uani 1 1 d . . . . .
H2S1 H 0.544473 0.067404 0.992327 0.223 Uiso 1 1 calc R U . . .
H2S2 H 0.493718 0.024575 0.943157 0.223 Uiso 1 1 calc R U . . .
H2S3 H 0.458995 0.081711 0.973714 0.223 Uiso 1 1 calc R U . . .
O3S O 0.0642(3) -0.2452(4) 0.5289(3) 0.1085(18) Uani 1 1 d . . . . .
H3S H 0.048177 -0.275092 0.546214 0.163 Uiso 1 1 calc R U . . .
C3S C 0.0100(4) -0.2321(4) 0.4831(3) 0.089(2) Uani 1 1 d . . . . .
H3S1 H -0.025496 -0.194012 0.487172 0.134 Uiso 1 1 calc R U . . .
H3S2 H -0.013936 -0.282962 0.470398 0.134 Uiso 1 1 calc R U . . .
H3S3 H 0.031767 -0.210093 0.459917 0.134 Uiso 1 1 calc R U . . .

loop_
_atom_site_aniso_label
_atom_site_aniso_U_11
_atom_site_aniso_U_22
_atom_site_aniso_U_33
_atom_site_aniso_U_23
_atom_site_aniso_U_13
_atom_site_aniso_U_12
Fe1 0.0267(2) 0.0273(2) 0.0229(2) -0.00221(16) 0.00657(17) -0.00030(16)
Fe2 0.0281(2) 0.0346(2) 0.0243(2) -0.00491(17) 0.01153(17) -0.00234(17)
N1 0.0311(13) 0.0272(13) 0.0244(12) -0.0029(10) 0.0066(10) -0.0013(10)
N2 0.0284(12) 0.0274(12) 0.0241(12) -0.0041(10) 0.0071(10) -0.0024(10)
N3 0.0286(13) 0.0303(13) 0.0284(13) -0.0079(10) 0.0077(10) -0.0014(10)
N4 0.0300(13) 0.0323(14) 0.0235(12) -0.0030(10) 0.0065(10) -0.0005(11)
N5 0.0280(12) 0.0321(13) 0.0251(12) -0.0044(10) 0.0080(10) -0.0015(10)
N6 0.0317(13) 0.0395(15) 0.0245(12) -0.0021(11) 0.0098(10) 0.0021(11)
N7 0.0282(12) 0.0294(13) 0.0234(12) 0.0002(10) 0.0075(10) 0.0019(10)
N8 0.0275(12) 0.0296(13) 0.0238(12) -0.0003(10) 0.0069(10) -0.0013(10)
N9 0.0288(13) 0.0331(14) 0.0231(12) 0.0002(10) 0.0060(10) -0.0042(11)
N10 0.0288(12) 0.0313(13) 0.0238(12) 0.0016(10) 0.0128(10) 0.0007(10)
N11 0.0326(13) 0.0302(13) 0.0255(12) 0.0004(10) 0.0151(11) -0.0013(10)
N12 0.0374(15) 0.0445(16) 0.0309(14) -0.0037(12) 0.0193(12) -0.0064(13)
N13 0.0292(13) 0.0331(14) 0.0263(12) -0.0037(10) 0.0064(10) 0.0009(11)
N14 0.0286(12) 0.0308(13) 0.0269(12) -0.0025(10) 0.0064(10) -0.0013(10)
N15 0.0335(14) 0.0312(14) 0.0256(13) -0.0019(10) 0.0090(11) -0.0032(11)
N16 0.0323(14) 0.0378(15) 0.0269(13) -0.0090(11) 0.0131(11) -0.0068(11)
N17 0.0298(13) 0.0413(15) 0.0290(13) -0.0101(11) 0.0135(11) -0.0041(11)
N18 0.0348(14) 0.0433(16) 0.0299(14) -0.0114(12) 0.0124(11) -0.0029(12)
C1 0.0352(16) 0.0326(16) 0.0280(15) -0.0063(12) 0.0070(13) 0.0017(13)
C2 0.0398(18) 0.0348(17) 0.0290(15) -0.0083(13) 0.0053(13) -0.0029(14)
C3 0.0334(16) 0.0381(18) 0.0297(16) -0.0036(13) 0.0013(13) -0.0044(14)
C4 0.0312(16) 0.0353(17) 0.0274(15) -0.0016(13) 0.0039(13) -0.0021(13)
C5 0.0284(14) 0.0287(15) 0.0230(13) 0.0003(11) 0.0064(11) -0.0017(11)
C6 0.0281(14) 0.0299(15) 0.0245(14) -0.0004(11) 0.0077(11) -0.0012(12)
C7 0.0292(15) 0.0361(16) 0.0255(14) -0.0013(12) 0.0077(12) 0.0018(12)
C8 0.0303(15) 0.0308(15) 0.0267(14) 0.0002(12) 0.0102(12) 0.0011(12)
C9 0.0339(16) 0.0319(16) 0.0286(15) -0.0016(12) 0.0132(13) 0.0003(13)
C10 0.0383(18) 0.0398(19) 0.0335(17) -0.0026(14) 0.0090(14) 0.0068(15)
C11 0.0426(19) 0.0408(19) 0.043(2) -0.0004(16) 0.0118(16) 0.0123(16)
C12 0.0429(18) 0.0333(17) 0.0370(17) -0.0021(14) 0.0191(15) 0.0047(14)
C13 0.0369(16) 0.0297(15) 0.0290(15) -0.0014(12) 0.0174(13) -0.0003(13)
C14 0.0306(15) 0.0290(15) 0.0298(15) 0.0002(12) 0.0139(12) 0.0007(12)
C15 0.0355(16) 0.0316(16) 0.0283(15) -0.0027(12) 0.0180(13) -0.0002(12)
C16 0.0458(19) 0.0313(16) 0.0357(17) -0.0019(13) 0.0196(15) -0.0039(14)
C17 0.051(2) 0.0325(17) 0.043(2) -0.0052(15) 0.0183(17) -0.0098(15)
C18 0.0424(19) 0.0362(18) 0.0347(17) -0.0075(14) 0.0101(15) -0.0076(15)
C19 0.0341(16) 0.0318(16) 0.0305(15) -0.0038(12) 0.0129(13) -0.0027(13)
C20 0.0349(16) 0.0304(15) 0.0307(15) -0.0046(12) 0.0161(13) -0.0009(12)
C21 0.0321(15) 0.0313(15) 0.0305(15) -0.0056(12) 0.0119(13) -0.0011(12)
C22 0.0320(16) 0.0366(17) 0.0303(15) -0.0074(13) 0.0100(13) -0.0062(13)
C23 0.0269(14) 0.0382(17) 0.0277(15) -0.0068(13) 0.0095(12) -0.0037(13)
C24 0.0255(14) 0.0384(17) 0.0292(15) -0.0060(13) 0.0084(12) 0.0009(12)
C25 0.0310(16) 0.047(2) 0.0304(16) -0.0076(14) 0.0051(13) -0.0020(14)
C26 0.0308(17) 0.058(2) 0.0352(18) -0.0086(17) 0.0027(14) 0.0038(16)
C27 0.0405(19) 0.057(2) 0.0314(17) 0.0006(16) 0.0071(15) 0.0087(17)
C28 0.0387(18) 0.0440(19) 0.0298(16) 0.0013(14) 0.0106(14) 0.0050(15)
C29 0.0322(15) 0.0380(17) 0.0235(14) 0.0007(12) 0.0054(12) 0.0000(13)
C30 0.0388(17) 0.0402(18) 0.0284(15) 0.0046(13) 0.0115(13) 0.0036(14)
C31 0.0369(17) 0.0385(18) 0.0322(16) 0.0058(14) 0.0139(14) 0.0011(14)
C32 0.0305(15) 0.0358(17) 0.0316(16) 0.0026(13) 0.0093(13) -0.0006(13)
C33 0.0278(14) 0.0290(15) 0.0251(14) -0.0003(11) 0.0080(11) 0.0026(12)
C34 0.0277(14) 0.0276(14) 0.0247(14) -0.0009(11) 0.0092(11) 0.0005(11)
C35 0.0268(14) 0.0313(15) 0.0270(14) -0.0007(12) 0.0098(12) -0.0013(12)
C36 0.0263(14) 0.0309(15) 0.0233(13) -0.0028(11) 0.0086(11) -0.0022(11)
C37 0.0267(14) 0.0308(15) 0.0213(13) -0.0026(11) 0.0073(11) -0.0014(11)
C38 0.0323(16) 0.0387(17) 0.0243(14) -0.0007(12) 0.0107(12) -0.0072(13)
C39 0.0279(15) 0.048(2) 0.0287(16) -0.0026(14) 0.0086(13) -0.0077(14)
C40 0.0251(14) 0.0442(18) 0.0242(14) -0.0020(13) 0.0059(12) -0.0016(13)
C41 0.0268(14) 0.0325(15) 0.0239(14) -0.0022(11) 0.0096(11) 0.0003(12)
C42 0.0258(14) 0.0326(15) 0.0231(14) -0.0020(11) 0.0084(11) -0.0021(11)
C43 0.0289(14) 0.0331(15) 0.0219(13) 0.0004(11) 0.0081(11) 0.0017(12)
C44 0.0302(15) 0.0382(17) 0.0289(15) 0.0000(13) 0.0089(12) 0.0063(13)
C45 0.0334(16) 0.0357(17) 0.0329(16) 0.0046(13) 0.0064(13) 0.0074(13)
C46 0.0378(17) 0.0319(16) 0.0316(16) 0.0050(13) 0.0101(13) 0.0038(13)
C47 0.0332(15) 0.0288(15) 0.0244(14) 0.0010(11) 0.0102(12) 0.0021(12)
C48 0.0271(14) 0.0311(15) 0.0256(14) 0.0015(12) 0.0096(11) 0.0032(12)
C49 0.0338(15) 0.0294(15) 0.0237(14) 0.0014(11) 0.0101(12) -0.0007(12)
C50 0.0420(18) 0.0318(16) 0.0290(15) 0.0039(12) 0.0161(14) 0.0011(13)
C51 0.0412(17) 0.0328(16) 0.0295(15) 0.0002(12) 0.0179(14) -0.0038(13)
C52 0.047(2) 0.0399(19) 0.0332(17) -0.0018(14) 0.0219(15) -0.0090(15)
C53 0.070(3) 0.042(2) 0.048(2) 0.0030(17) 0.035(2) -0.0085(19)
C54 0.080(3) 0.060(3) 0.050(2) 0.006(2) 0.036(2) -0.019(2)
C55 0.068(3) 0.070(3) 0.051(2) -0.003(2) 0.041(2) -0.015(2)
C56 0.049(2) 0.059(2) 0.0390(19) -0.0044(17) 0.0288(17) -0.0095(18)
C57 0.0336(16) 0.0392(18) 0.0321(16) -0.0046(13) 0.0126(13) -0.0002(14)
C58 0.0325(16) 0.044(2) 0.0435(19) -0.0104(16) 0.0158(15) 0.0005(14)
C59 0.0311(17) 0.043(2) 0.057(2) -0.0090(17) 0.0156(16) 0.0062(15)
C60 0.0345(17) 0.0337(17) 0.049(2) -0.0015(15) 0.0100(15) 0.0053(14)
C61 0.0277(14) 0.0331(16) 0.0277(15) -0.0037(12) 0.0026(12) 0.0021(12)
C62 0.0289(15) 0.0303(15) 0.0266(14) -0.0002(12) 0.0030(12) 0.0014(12)
C63 0.0394(17) 0.0307(16) 0.0282(15) 0.0002(12) 0.0073(13) 0.0002(13)
C64 0.0403(17) 0.0315(16) 0.0238(14) -0.0035(12) 0.0061(13) -0.0043(13)
C65 0.0470(19) 0.0326(17) 0.0305(16) -0.0041(13) 0.0112(14) -0.0107(15)
C66 0.094(4) 0.042(2) 0.070(3) -0.028(2) 0.050(3) -0.028(2)
C67 0.135(6) 0.043(3) 0.103(4) -0.034(3) 0.084(4) -0.041(3)
C68 0.102(4) 0.045(2) 0.082(4) -0.025(2) 0.061(3) -0.038(3)
C69 0.052(2) 0.0381(19) 0.0340(17) -0.0066(14) 0.0156(16) -0.0162(16)
C70 0.0413(18) 0.0307(16) 0.0241(14) -0.0026(12) 0.0055(13) -0.0095(13)
C71 0.0439(19) 0.0378(18) 0.0265(15) -0.0009(13) 0.0092(14) -0.0129(15)
C72 0.050(2) 0.048(2) 0.0358(18) -0.0030(16) 0.0107(16) -0.0221(18)
C73 0.045(2) 0.065(3) 0.042(2) -0.0062(19) 0.0175(17) -0.026(2)
C74 0.0382(19) 0.064(3) 0.0350(18) -0.0061(17) 0.0139(15) -0.0167(18)
C75 0.0337(16) 0.0460(19) 0.0268(15) -0.0031(14) 0.0097(13) -0.0111(14)
C76 0.0349(16) 0.0382(17) 0.0275(15) -0.0021(13) 0.0103(13) -0.0087(14)
C77 0.0309(16) 0.0465(19) 0.0303(16) -0.0056(14) 0.0127(13) -0.0087(14)
C78 0.0300(17) 0.060(2) 0.0370(18) -0.0120(17) 0.0142(14) -0.0067(16)
C79 0.0303(16) 0.050(2) 0.0314(16) -0.0095(15) 0.0139(13) -0.0017(14)
C80 0.0327(16) 0.049(2) 0.0337(17) -0.0094(15) 0.0130(14) 0.0004(15)
C81 0.0360(19) 0.066(3) 0.045(2) -0.0156(19) 0.0164(16) 0.0041(18)
C82 0.046(2) 0.075(3) 0.057(3) -0.026(2) 0.023(2) 0.008(2)
C83 0.050(2) 0.067(3) 0.050(2) -0.028(2) 0.0191(19) 0.002(2)
C84 0.0402(19) 0.058(2) 0.0387(19) -0.0213(18) 0.0141(16) -0.0016(17)
Fe3 0.0356(3) 0.0329(3) 0.0300(2) 0.00064(18) 0.0126(2) -0.00157(19)
O1 0.0457(14) 0.0432(14) 0.0346(13) 0.0054(11) 0.0102(11) -0.0056(12)
O2 0.0560(17) 0.0460(15) 0.0388(14) 0.0039(12) 0.0134(13) -0.0106(13)
O3 0.0476(14) 0.0374(13) 0.0324(12) 0.0072(10) 0.0161(11) 0.0063(11)
O4 0.070(2) 0.0435(16) 0.0443(16) 0.0077(13) -0.0064(15) -0.0127(15)
O5 0.0406(14) 0.0452(15) 0.0397(13) -0.0047(11) 0.0162(11) -0.0009(11)
O6 0.089(3) 0.063(2) 0.0453(17) -0.0038(15) 0.0144(17) 0.0357(19)
O7 0.0449(14) 0.0381(13) 0.0403(13) 0.0009(11) 0.0210(11) -0.0035(11)
O8 0.0601(19) 0.0437(16) 0.068(2) 0.0158(15) 0.0181(16) 0.0003(14)
O9 0.0421(14) 0.0429(14) 0.0357(13) -0.0072(11) 0.0105(11) -0.0052(11)
O10 0.0491(19) 0.091(3) 0.060(2) -0.020(2) 0.0011(16) -0.0093(18)
O11 0.0412(13) 0.0380(13) 0.0365(13) -0.0030(10) 0.0091(11) -0.0009(11)
O12 0.0479(18) 0.084(3) 0.072(2) -0.020(2) 0.0232(17) 0.0046(17)
C85 0.0443(19) 0.0347(17) 0.0328(17) 0.0002(14) 0.0114(15) -0.0004(15)
C86 0.0450(19) 0.0310(17) 0.0357(17) -0.0009(14) 0.0083(15) 0.0016(14)
C87 0.0414(19) 0.0416(19) 0.0329(17) -0.0033(14) 0.0054(14) 0.0044(15)
C88 0.0377(18) 0.0379(18) 0.0395(19) 0.0040(15) 0.0043(15) -0.0037(15)
C89 0.043(2) 0.052(2) 0.042(2) -0.0039(17) 0.0106(17) -0.0081(17)
C90 0.044(2) 0.050(2) 0.045(2) -0.0049(17) 0.0173(17) -0.0041(17)
B1 0.077(4) 0.061(3) 0.070(4) 0.015(3) 0.028(3) 0.020(3)
F1 0.067(2) 0.100(3) 0.092(3) -0.002(2) 0.0190(19) 0.0102(19)
F2 0.134(4) 0.099(3) 0.111(3) 0.025(3) 0.068(3) 0.024(3)
F3 0.244(6) 0.055(2) 0.111(3) -0.001(2) 0.095(4) 0.007(3)
F4 0.096(3) 0.172(5) 0.097(3) -0.001(3) -0.009(3) 0.053(3)
O1W 0.0400(14) 0.0465(15) 0.0412(14) -0.0063(12) 0.0116(11) -0.0041(12)
O2W 0.132(4) 0.059(2) 0.079(3) 0.008(2) 0.008(3) 0.026(3)
O3W 0.162(5) 0.092(4) 0.093(4) 0.025(3) 0.046(4) 0.047(4)
O4W 0.249(8) 0.154(6) 0.151(6) 0.011(5) 0.102(6) -0.049(6)
O5W 0.078(5) 0.093(6) 0.052(4) -0.007(4) 0.010(4) -0.005(4)
O1S 0.151(5) 0.064(3) 0.082(3) -0.009(2) 0.028(3) 0.005(3)
C1S 0.104(5) 0.058(3) 0.066(3) -0.013(3) 0.026(3) -0.010(3)
O2S 0.092(4) 0.098(4) 0.131(5) 0.026(4) 0.038(3) -0.007(3)
C2S 0.146(9) 0.079(6) 0.227(14) -0.008(7) 0.071(9) -0.010(6)
O3S 0.101(4) 0.092(4) 0.139(5) 0.014(3) 0.050(4) 0.006(3)
C3S 0.065(4) 0.082(4) 0.119(6) 0.018(4) 0.030(4) 0.004(3)

loop_
_atom_type_symbol
_atom_type_description
_atom_type_scat_dispersion_real
_atom_type_scat_dispersion_imag
_atom_type_scat_source
C C 0.0034 0.0017 'XDisp Program in WinGX L.J. Farrugia, J.Appl.Cryst. 2012,45,849-854'
H H 0.0000 0.0000 'XDisp Program in WinGX L.J. Farrugia, J.Appl.Cryst. 2012,45,849-854'
B B 0.0017 0.0007 'XDisp Program in WinGX L.J. Farrugia, J.Appl.Cryst. 2012,45,849-854'
N N 0.0065 0.0035 'XDisp Program in WinGX L.J. Farrugia, J.Appl.Cryst. 2012,45,849-854'
O O 0.0115 0.0064 'XDisp Program in WinGX L.J. Farrugia, J.Appl.Cryst. 2012,45,849-854'
F F 0.0185 0.0109 'XDisp Program in WinGX L.J. Farrugia, J.Appl.Cryst. 2012,45,849-854'
Fe Fe 0.3511 0.8892 'XDisp Program in WinGX L.J. Farrugia, J.Appl.Cryst. 2012,45,849-854'

loop_
_geom_angle_atom_site_label_1
_geom_angle_atom_site_label_2
_geom_angle_atom_site_label_3
_geom_angle
_geom_angle_site_symmetry_1
_geom_angle_site_symmetry_3
_geom_angle_publ_flag
N2 Fe1 N8 97.50(11) . . ?
N2 Fe1 N14 96.58(12) . . ?
N8 Fe1 N14 94.52(11) . . ?
N2 Fe1 N7 90.94(11) . . ?
N8 Fe1 N7 81.34(11) . . ?
N14 Fe1 N7 171.84(11) . . ?
N2 Fe1 N1 80.43(11) . . ?
N8 Fe1 N1 176.57(12) . . ?
N14 Fe1 N1 88.45(11) . . ?
N7 Fe1 N1 95.93(11) . . ?
N2 Fe1 N13 174.30(11) . . ?
N8 Fe1 N13 87.93(11) . . ?
N14 Fe1 N13 81.19(12) . . ?
N7 Fe1 N13 91.60(12) . . ?
N1 Fe1 N13 94.22(11) . . ?
N17 Fe2 N5 97.14(12) . . ?
N17 Fe2 N11 95.15(12) . . ?
N5 Fe2 N11 98.09(11) . . ?
N17 Fe2 N12 90.00(13) . . ?
N5 Fe2 N12 172.80(12) . . ?
N11 Fe2 N12 80.30(12) . . ?
N17 Fe2 N6 174.23(12) . . ?
N5 Fe2 N6 80.43(12) . . ?
N11 Fe2 N6 90.38(12) . . ?
N12 Fe2 N6 92.54(12) . . ?
N17 Fe2 N18 80.44(12) . . ?
N5 Fe2 N18 89.46(12) . . ?
N11 Fe2 N18 171.71(12) . . ?
N12 Fe2 N18 92.62(13) . . ?
N6 Fe2 N18 94.26(12) . . ?
C1 N1 C5 118.1(3) . . ?
C1 N1 Fe1 127.1(2) . . ?
C5 N1 Fe1 114.8(2) . . ?
C6 N2 N3 106.2(3) . . ?
C6 N2 Fe1 116.9(2) . . ?
N3 N2 Fe1 136.5(2) . . ?
N2 N3 C8 111.1(3) . . ?
N2 N3 H3 124.4 . . ?
C8 N3 H3 124.4 . . ?
N5 N4 C21 110.8(3) . . ?
N5 N4 H4 117(3) . . ?
C21 N4 H4 130(3) . . ?
C23 N5 N4 105.8(3) . . ?
C23 N5 Fe2 114.8(2) . . ?
N4 N5 Fe2 136.7(2) . . ?
C28 N6 C24 117.5(3) . . ?
C28 N6 Fe2 127.9(3) . . ?
C24 N6 Fe2 114.6(2) . . ?
C29 N7 C33 117.7(3) . . ?
C29 N7 Fe1 127.3(2) . . ?
C33 N7 Fe1 114.9(2) . . ?
C34 N8 N9 106.2(3) . . ?
C34 N8 Fe1 115.3(2) . . ?
N9 N8 Fe1 136.0(2) . . ?
N8 N9 C36 111.1(3) . . ?
N8 N9 H9 124(3) . . ?
C36 N9 H9 125(3) . . ?
N11 N10 C49 110.8(3) . . ?
N11 N10 H10 121(2) . . ?
C49 N10 H10 126(2) . . ?
C51 N11 N10 105.9(3) . . ?
C51 N11 Fe2 115.5(2) . . ?
N10 N11 Fe2 136.7(2) . . ?
C56 N12 C52 117.1(3) . . ?
C56 N12 Fe2 127.3(3) . . ?
C52 N12 Fe2 115.5(2) . . ?
C57 N13 C61 118.2(3) . . ?
C57 N13 Fe1 127.5(2) . . ?
C61 N13 Fe1 114.2(2) . . ?
C62 N14 N15 106.4(3) . . ?
C62 N14 Fe1 115.0(2) . . ?
N15 N14 Fe1 136.3(2) . . ?
N14 N15 C64 110.8(3) . . ?
N14 N15 H15 113(3) . . ?
C64 N15 H15 135(3) . . ?
N17 N16 C77 110.7(3) . . ?
N17 N16 H16 121(3) . . ?
C77 N16 H16 128(3) . . ?
C79 N17 N16 105.8(3) . . ?
C79 N17 Fe2 115.7(2) . . ?
N16 N17 Fe2 135.7(2) . . ?
C84 N18 C80 117.1(3) . . ?
C84 N18 Fe2 128.3(3) . . ?
C80 N18 Fe2 114.5(2) . . ?
N1 C1 C2 122.9(3) . . ?
N1 C1 H1A 118.6 . . ?
C2 C1 H1A 118.6 . . ?
C1 C2 C3 118.6(3) . . ?
C1 C2 H2A 120.7 . . ?
C3 C2 H2A 120.7 . . ?
C4 C3 C2 119.6(3) . . ?
C4 C3 H3A 120.2 . . ?
C2 C3 H3A 120.2 . . ?
C3 C4 C5 118.8(3) . . ?
C3 C4 H4A 120.6 . . ?
C5 C4 H4A 120.6 . . ?
N1 C5 C4 121.9(3) . . ?
N1 C5 C6 113.5(3) . . ?
C4 C5 C6 124.5(3) . . ?
N2 C6 C7 110.4(3) . . ?
N2 C6 C5 114.1(3) . . ?
C7 C6 C5 135.1(3) . . ?
C8 C7 C6 105.1(3) . . ?
C8 C7 H7A 127.4 . . ?
C6 C7 H7A 127.4 . . ?
N3 C8 C7 107.1(3) . . ?
N3 C8 C9 122.4(3) . . ?
C7 C8 C9 130.5(3) . . ?
C14 C9 C10 119.8(3) . . ?
C14 C9 C8 120.8(3) . . ?
C10 C9 C8 119.4(3) . . ?
C11 C10 C9 119.6(3) . . ?
C11 C10 H10A 120.2 . . ?
C9 C10 H10A 120.2 . . ?
C12 C11 C10 120.9(3) . . ?
C12 C11 H11A 119.5 . . ?
C10 C11 H11A 119.5 . . ?
C11 C12 C13 120.1(3) . . ?
C11 C12 H12A 120.0 . . ?
C13 C12 H12A 120.0 . . ?
C14 C13 C12 119.1(3) . . ?
C14 C13 C15 120.1(3) . . ?
C12 C13 C15 120.8(3) . . ?
C9 C14 C13 120.5(3) . . ?
C9 C14 H14A 119.8 . . ?
C13 C14 H14A 119.8 . . ?
C20 C15 C16 119.2(3) . . ?
C20 C15 C13 120.0(3) . . ?
C16 C15 C13 120.7(3) . . ?
C17 C16 C15 120.5(3) . . ?
C17 C16 H16A 119.7 . . ?
C15 C16 H16A 119.7 . . ?
C18 C17 C16 120.5(3) . . ?
C18 C17 H17A 119.8 . . ?
C16 C17 H17A 119.8 . . ?
C17 C18 C19 119.8(3) . . ?
C17 C18 H18A 120.1 . . ?
C19 C18 H18A 120.1 . . ?
C20 C19 C18 119.3(3) . . ?
C20 C19 C21 121.7(3) . . ?
C18 C19 C21 118.9(3) . . ?
C15 C20 C19 120.6(3) . . ?
C15 C20 H20A 119.7 . . ?
C19 C20 H20A 119.7 . . ?
N4 C21 C22 107.3(3) . . ?
N4 C21 C19 123.7(3) . . ?
C22 C21 C19 129.0(3) . . ?
C21 C22 C23 105.1(3) . . ?
C21 C22 H22A 127.5 . . ?
C23 C22 H22A 127.5 . . ?
N5 C23 C22 110.9(3) . . ?
N5 C23 C24 115.2(3) . . ?
C22 C23 C24 133.8(3) . . ?
N6 C24 C25 123.1(3) . . ?
N6 C24 C23 113.2(3) . . ?
C25 C24 C23 123.6(3) . . ?
C26 C25 C24 118.3(4) . . ?
C26 C25 H25A 120.9 . . ?
C24 C25 H25A 120.9 . . ?
C25 C26 C27 119.3(4) . . ?
C25 C26 H26A 120.4 . . ?
C27 C26 H26A 120.4 . . ?
C26 C27 C28 119.5(4) . . ?
C26 C27 H27A 120.3 . . ?
C28 C27 H27A 120.3 . . ?
N6 C28 C27 122.4(4) . . ?
N6 C28 H28A 118.8 . . ?
C27 C28 H28A 118.8 . . ?
N7 C29 C30 122.6(3) . . ?
N7 C29 H29A 118.7 . . ?
C30 C29 H29A 118.7 . . ?
C31 C30 C29 119.3(3) . . ?
C31 C30 H30A 120.4 . . ?
C29 C30 H30A 120.4 . . ?
C30 C31 C32 119.0(3) . . ?
C30 C31 H31A 120.5 . . ?
C32 C31 H31A 120.5 . . ?
C33 C32 C31 118.9(3) . . ?
C33 C32 H32A 120.6 . . ?
C31 C32 H32A 120.6 . . ?
N7 C33 C32 122.5(3) . . ?
N7 C33 C34 112.8(3) . . ?
C32 C33 C34 124.6(3) . . ?
N8 C34 C35 110.9(3) . . ?
N8 C34 C33 114.7(3) . . ?
C35 C34 C33 134.1(3) . . ?
C36 C35 C34 105.1(3) . . ?
C36 C35 H35A 127.5 . . ?
C34 C35 H35A 127.5 . . ?
N9 C36 C35 106.6(3) . . ?
N9 C36 C37 123.8(3) . . ?
C35 C36 C37 129.5(3) . . ?
C38 C37 C42 118.8(3) . . ?
C38 C37 C36 118.9(3) . . ?
C42 C37 C36 122.2(3) . . ?
C39 C38 C37 120.9(3) . . ?
C39 C38 H38A 119.6 . . ?
C37 C38 H38A 119.6 . . ?
C38 C39 C40 120.3(3) . . ?
C38 C39 H39A 119.8 . . ?
C40 C39 H39A 119.8 . . ?
C39 C40 C41 119.6(3) . . ?
C39 C40 H40A 120.2 . . ?
C41 C40 H40A 120.2 . . ?
C42 C41 C40 120.0(3) . . ?
C42 C41 C43 120.1(3) . . ?
C40 C41 C43 119.9(3) . . ?
C41 C42 C37 120.3(3) . . ?
C41 C42 H42A 119.8 . . ?
C37 C42 H42A 119.8 . . ?
C44 C43 C48 119.3(3) . . ?
C44 C43 C41 121.0(3) . . ?
C48 C43 C41 119.7(3) . . ?
C45 C44 C43 120.1(3) . . ?
C45 C44 H44A 120.0 . . ?
C43 C44 H44A 120.0 . . ?
C46 C45 C44 120.7(3) . . ?
C46 C45 H45A 119.6 . . ?
C44 C45 H45A 119.6 . . ?
C45 C46 C47 119.4(3) . . ?
C45 C46 H46A 120.3 . . ?
C47 C46 H46A 120.3 . . ?
C48 C47 C46 120.1(3) . . ?
C48 C47 C49 121.4(3) . . ?
C46 C47 C49 118.5(3) . . ?
C47 C48 C43 120.3(3) . . ?
C47 C48 H48A 119.9 . . ?
C43 C48 H48A 119.9 . . ?
N10 C49 C50 107.0(3) . . ?
N10 C49 C47 123.5(3) . . ?
C50 C49 C47 129.1(3) . . ?
C51 C50 C49 105.2(3) . . ?
C51 C50 H50A 127.4 . . ?
C49 C50 H50A 127.4 . . ?
N11 C51 C50 111.1(3) . . ?
N11 C51 C52 115.2(3) . . ?
C50 C51 C52 133.4(3) . . ?
N12 C52 C53 123.3(3) . . ?
N12 C52 C51 112.9(3) . . ?
C53 C52 C51 123.6(4) . . ?
C54 C53 C52 118.8(4) . . ?
C54 C53 H53A 120.6 . . ?
C52 C53 H53A 120.6 . . ?
C55 C54 C53 118.3(4) . . ?
C55 C54 H54A 120.8 . . ?
C53 C54 H54A 120.8 . . ?
C54 C55 C56 120.5(4) . . ?
C54 C55 H55A 119.7 . . ?
C56 C55 H55A 119.7 . . ?
N12 C56 C55 121.9(4) . . ?
N12 C56 H56A 119.1 . . ?
C55 C56 H56A 119.1 . . ?
N13 C57 C58 122.5(4) . . ?
N13 C57 H57A 118.8 . . ?
C58 C57 H57A 118.8 . . ?
C57 C58 C59 118.9(4) . . ?
C57 C58 H58A 120.6 . . ?
C59 C58 H58A 120.6 . . ?
C60 C59 C58 119.1(3) . . ?
C60 C59 H59A 120.5 . . ?
C58 C59 H59A 120.5 . . ?
C59 C60 C61 119.2(4) . . ?
C59 C60 H60A 120.4 . . ?
C61 C60 H60A 120.4 . . ?
N13 C61 C60 122.1(3) . . ?
N13 C61 C62 113.6(3) . . ?
C60 C61 C62 124.3(3) . . ?
N14 C62 C63 110.3(3) . . ?
N14 C62 C61 115.1(3) . . ?
C63 C62 C61 134.3(3) . . ?
C64 C63 C62 105.4(3) . . ?
C64 C63 H63A 127.3 . . ?
C62 C63 H63A 127.3 . . ?
N15 C64 C63 107.1(3) . . ?
N15 C64 C65 124.3(3) . . ?
C63 C64 C65 128.5(3) . . ?
C70 C65 C66 118.9(4) . . ?
C70 C65 C64 122.8(3) . . ?
C66 C65 C64 118.3(4) . . ?
C67 C66 C65 120.8(4) . . ?
C67 C66 H66A 119.6 . . ?
C65 C66 H66A 119.6 . . ?
C66 C67 C68 120.3(4) . . ?
C66 C67 H67A 119.9 . . ?
C68 C67 H67A 119.9 . . ?
C67 C68 C69 120.8(4) . . ?
C67 C68 H68A 119.6 . . ?
C69 C68 H68A 119.6 . . ?
C68 C69 C70 118.2(4) . . ?
C68 C69 C71 120.5(4) . . ?
C70 C69 C71 121.2(3) . . ?
C65 C70 C69 120.9(3) . . ?
C65 C70 H70A 119.5 . . ?
C69 C70 H70A 119.5 . . ?
C76 C71 C72 118.1(3) . . ?
C76 C71 C69 120.9(3) . . ?
C72 C71 C69 120.9(3) . . ?
C73 C72 C71 120.4(4) . . ?
C73 C72 H72A 119.8 . . ?
C71 C72 H72A 119.8 . . ?
C74 C73 C72 120.8(4) . . ?
C74 C73 H73A 119.6 . . ?
C72 C73 H73A 119.6 . . ?
C73 C74 C75 119.8(4) . . ?
C73 C74 H74A 120.1 . . ?
C75 C74 H74A 120.1 . . ?
C76 C75 C74 119.5(3) . . ?
C76 C75 C77 121.8(3) . . ?
C74 C75 C77 118.6(3) . . ?
C75 C76 C71 121.2(3) . . ?
C75 C76 H76A 119.4 . . ?
C71 C76 H76A 119.4 . . ?
N16 C77 C78 107.4(3) . . ?
N16 C77 C75 123.2(3) . . ?
C78 C77 C75 129.3(3) . . ?
C77 C78 C79 105.2(3) . . ?
C77 C78 H78A 127.4 . . ?
C79 C78 H78A 127.4 . . ?
N17 C79 C78 110.9(3) . . ?
N17 C79 C80 114.6(3) . . ?
C78 C79 C80 134.3(3) . . ?
N18 C80 C81 123.3(3) . . ?
N18 C80 C79 113.3(3) . . ?
C81 C80 C79 123.4(3) . . ?
C80 C81 C82 118.3(4) . . ?
C80 C81 H81A 120.8 . . ?
C82 C81 H81A 120.8 . . ?
C83 C82 C81 119.1(4) . . ?
C83 C82 H82A 120.5 . . ?
C81 C82 H82A 120.5 . . ?
C82 C83 C84 119.6(4) . . ?
C82 C83 H83A 120.2 . . ?
C84 C83 H83A 120.2 . . ?
N18 C84 C83 122.6(4) . . ?
N18 C84 H84A 118.7 . . ?
C83 C84 H84A 118.7 . . ?
O1 Fe3 O5 92.54(12) . . ?
O1 Fe3 O11 97.31(12) . . ?
O5 Fe3 O11 167.53(11) . . ?
O1 Fe3 O7 166.49(11) . . ?
O5 Fe3 O7 80.64(11) . . ?
O11 Fe3 O7 91.16(11) . . ?
O1 Fe3 O9 96.35(11) . . ?
O5 Fe3 O9 91.07(11) . . ?
O11 Fe3 O9 80.29(11) . . ?
O7 Fe3 O9 95.43(11) . . ?
O1 Fe3 O3 79.64(11) . . ?
O5 Fe3 O3 95.77(11) . . ?
O11 Fe3 O3 93.51(10) . . ?
O7 Fe3 O3 89.39(11) . . ?
O9 Fe3 O3 172.20(11) . . ?
C85 O1 Fe3 115.7(2) . . ?
C86 O3 Fe3 114.5(2) . . ?
C87 O5 Fe3 114.3(2) . . ?
C88 O7 Fe3 115.0(2) . . ?
C89 O9 Fe3 114.9(2) . . ?
C90 O11 Fe3 115.6(2) . . ?
O2 C85 O1 125.2(3) . . ?
O2 C85 C86 119.8(3) . . ?
O1 C85 C86 114.9(3) . . ?
O4 C86 O3 125.9(4) . . ?
O4 C86 C85 119.8(4) . . ?
O3 C86 C85 114.3(3) . . ?
O6 C87 O5 125.1(4) . . ?
O6 C87 C88 119.6(4) . . ?
O5 C87 C88 115.2(3) . . ?
O8 C88 O7 124.0(4) . . ?
O8 C88 C87 121.3(4) . . ?
O7 C88 C87 114.7(3) . . ?
O10 C89 O9 125.5(4) . . ?
O10 C89 C90 119.2(4) . . ?
O9 C89 C90 115.3(3) . . ?
O12 C90 O11 125.4(4) . . ?
O12 C90 C89 120.8(4) . . ?
O11 C90 C89 113.8(4) . . ?
F3 B1 F1 113.8(7) . . ?
F3 B1 F4 108.4(6) . . ?
F1 B1 F4 106.4(6) . . ?
F3 B1 F2 111.6(6) . . ?
F1 B1 F2 109.3(5) . . ?
F4 B1 F2 107.0(6) . . ?
H1WA O1W H1WB 108(3) . . ?
H2WA O2W H2WB 104(4) . . ?
H3WA O3W H3WB 104.1 . . ?
H4WA O4W H4WB 94.6 . . ?
C1S O1S H1S 109.5 . . ?
O1S C1S H1S1 109.5 . . ?
O1S C1S H1S2 109.5 . . ?
H1S1 C1S H1S2 109.5 . . ?
O1S C1S H1S3 109.5 . . ?
H1S1 C1S H1S3 109.5 . . ?
H1S2 C1S H1S3 109.5 . . ?
C2S O2S H2S 109.5 . . ?
O2S C2S H2S1 109.5 . . ?
O2S C2S H2S2 109.5 . . ?
H2S1 C2S H2S2 109.5 . . ?
O2S C2S H2S3 109.5 . . ?
H2S1 C2S H2S3 109.5 . . ?
H2S2 C2S H2S3 109.5 . . ?
C3S O3S H3S 109.5 . . ?
O3S C3S H3S1 109.5 . . ?
O3S C3S H3S2 109.5 . . ?
H3S1 C3S H3S2 109.5 . . ?
O3S C3S H3S3 109.5 . . ?
H3S1 C3S H3S3 109.5 . . ?
H3S2 C3S H3S3 109.5 . . ?

loop_
_geom_bond_atom_site_label_1
_geom_bond_atom_site_label_2
_geom_bond_distance
_geom_bond_site_symmetry_2
_geom_bond_publ_flag
Fe1 N2 1.940(3) . ?
Fe1 N8 1.949(3) . ?
Fe1 N14 1.963(3) . ?
Fe1 N7 1.970(3) . ?
Fe1 N1 1.987(3) . ?
Fe1 N13 1.993(3) . ?
Fe2 N17 1.956(3) . ?
Fe2 N5 1.965(3) . ?
Fe2 N11 1.970(3) . ?
Fe2 N12 1.996(3) . ?
Fe2 N6 2.006(3) . ?
Fe2 N18 2.007(3) . ?
N1 C1 1.350(4) . ?
N1 C5 1.360(4) . ?
N2 C6 1.343(4) . ?
N2 N3 1.345(4) . ?
N3 C8 1.356(4) . ?
N3 H3 0.8800 . ?
N4 N5 1.355(4) . ?
N4 C21 1.362(4) . ?
N4 H4 0.87(5) . ?
N5 C23 1.344(4) . ?
N6 C28 1.348(4) . ?
N6 C24 1.358(5) . ?
N7 C29 1.347(4) . ?
N7 C33 1.359(4) . ?
N8 C34 1.333(4) . ?
N8 N9 1.343(4) . ?
N9 C36 1.363(4) . ?
N9 H9 0.90(5) . ?
N10 N11 1.350(4) . ?
N10 C49 1.362(4) . ?
N10 H10 1.04(5) . ?
N11 C51 1.342(4) . ?
N12 C56 1.356(4) . ?
N12 C52 1.356(5) . ?
N13 C57 1.343(4) . ?
N13 C61 1.358(4) . ?
N14 C62 1.338(4) . ?
N14 N15 1.350(4) . ?
N15 C64 1.365(5) . ?
N15 H15 0.83(5) . ?
N16 N17 1.351(4) . ?
N16 C77 1.362(4) . ?
N16 H16 0.86(5) . ?
N17 C79 1.345(4) . ?
N18 C84 1.345(5) . ?
N18 C80 1.362(5) . ?
C1 C2 1.385(5) . ?
C1 H1A 0.9500 . ?
C2 C3 1.391(5) . ?
C2 H2A 0.9500 . ?
C3 C4 1.380(5) . ?
C3 H3A 0.9500 . ?
C4 C5 1.400(4) . ?
C4 H4A 0.9500 . ?
C5 C6 1.444(4) . ?
C6 C7 1.396(5) . ?
C7 C8 1.385(5) . ?
C7 H7A 0.9500 . ?
C8 C9 1.468(4) . ?
C9 C14 1.389(5) . ?
C9 C10 1.399(5) . ?
C10 C11 1.385(5) . ?
C10 H10A 0.9500 . ?
C11 C12 1.379(5) . ?
C11 H11A 0.9500 . ?
C12 C13 1.403(5) . ?
C12 H12A 0.9500 . ?
C13 C14 1.398(4) . ?
C13 C15 1.486(5) . ?
C14 H14A 0.9500 . ?
C15 C20 1.390(5) . ?
C15 C16 1.395(5) . ?
C16 C17 1.386(5) . ?
C16 H16A 0.9500 . ?
C17 C18 1.379(6) . ?
C17 H17A 0.9500 . ?
C18 C19 1.408(5) . ?
C18 H18A 0.9500 . ?
C19 C20 1.395(5) . ?
C19 C21 1.471(5) . ?
C20 H20A 0.9500 . ?
C21 C22 1.385(5) . ?
C22 C23 1.395(5) . ?
C22 H22A 0.9500 . ?
C23 C24 1.448(5) . ?
C24 C25 1.393(5) . ?
C25 C26 1.381(5) . ?
C25 H25A 0.9500 . ?
C26 C27 1.385(6) . ?
C26 H26A 0.9500 . ?
C27 C28 1.386(5) . ?
C27 H27A 0.9500 . ?
C28 H28A 0.9500 . ?
C29 C30 1.381(5) . ?
C29 H29A 0.9500 . ?
C30 C31 1.379(5) . ?
C30 H30A 0.9500 . ?
C31 C32 1.385(5) . ?
C31 H31A 0.9500 . ?
C32 C33 1.380(5) . ?
C32 H32A 0.9500 . ?
C33 C34 1.464(4) . ?
C34 C35 1.392(4) . ?
C35 C36 1.388(4) . ?
C35 H35A 0.9500 . ?
C36 C37 1.464(4) . ?
C37 C38 1.401(4) . ?
C37 C42 1.403(4) . ?
C38 C39 1.378(5) . ?
C38 H38A 0.9500 . ?
C39 C40 1.396(5) . ?
C39 H39A 0.9500 . ?
C40 C41 1.397(4) . ?
C40 H40A 0.9500 . ?
C41 C42 1.395(4) . ?
C41 C43 1.488(4) . ?
C42 H42A 0.9500 . ?
C43 C44 1.394(4) . ?
C43 C48 1.395(4) . ?
C44 C45 1.389(5) . ?
C44 H44A 0.9500 . ?
C45 C46 1.385(5) . ?
C45 H45A 0.9500 . ?
C46 C47 1.396(5) . ?
C46 H46A 0.9500 . ?
C47 C48 1.393(4) . ?
C47 C49 1.467(4) . ?
C48 H48A 0.9500 . ?
C49 C50 1.386(4) . ?
C50 C51 1.386(5) . ?
C50 H50A 0.9500 . ?
C51 C52 1.453(5) . ?
C52 C53 1.385(5) . ?
C53 C54 1.383(6) . ?
C53 H53A 0.9500 . ?
C54 C55 1.377(8) . ?
C54 H54A 0.9500 . ?
C55 C56 1.382(7) . ?
C55 H55A 0.9500 . ?
C56 H56A 0.9500 . ?
C57 C58 1.385(5) . ?
C57 H57A 0.9500 . ?
C58 C59 1.391(6) . ?
C58 H58A 0.9500 . ?
C59 C60 1.377(6) . ?
C59 H59A 0.9500 . ?
C60 C61 1.385(5) . ?
C60 H60A 0.9500 . ?
C61 C62 1.453(5) . ?
C62 C63 1.403(5) . ?
C63 C64 1.377(5) . ?
C63 H63A 0.9500 . ?
C64 C65 1.464(5) . ?
C65 C70 1.389(5) . ?
C65 C66 1.403(5) . ?
C66 C67 1.365(7) . ?
C66 H66A 0.9500 . ?
C67 C68 1.382(7) . ?
C67 H67A 0.9500 . ?
C68 C69 1.400(6) . ?
C68 H68A 0.9500 . ?
C69 C70 1.405(5) . ?
C69 C71 1.471(5) . ?
C70 H70A 0.9500 . ?
C71 C76 1.402(5) . ?
C71 C72 1.404(5) . ?
C72 C73 1.389(6) . ?
C72 H72A 0.9500 . ?
C73 C74 1.379(6) . ?
C73 H73A 0.9500 . ?
C74 C75 1.396(5) . ?
C74 H74A 0.9500 . ?
C75 C76 1.394(5) . ?
C75 C77 1.468(5) . ?
C76 H76A 0.9500 . ?
C77 C78 1.378(5) . ?
C78 C79 1.388(5) . ?
C78 H78A 0.9500 . ?
C79 C80 1.457(5) . ?
C80 C81 1.381(5) . ?
C81 C82 1.393(6) . ?
C81 H81A 0.9500 . ?
C82 C83 1.373(7) . ?
C82 H82A 0.9500 . ?
C83 C84 1.387(6) . ?
C83 H83A 0.9500 . ?
C84 H84A 0.9500 . ?
Fe3 O1 2.025(3) . ?
Fe3 O5 2.043(3) . ?
Fe3 O11 2.043(3) . ?
Fe3 O7 2.047(3) . ?
Fe3 O9 2.052(3) . ?
Fe3 O3 2.075(3) . ?
O1 C85 1.281(5) . ?
O2 C85 1.227(5) . ?
O3 C86 1.273(5) . ?
O4 C86 1.222(5) . ?
O5 C87 1.297(5) . ?
O6 C87 1.218(5) . ?
O7 C88 1.285(5) . ?
O8 C88 1.222(5) . ?
O9 C89 1.276(5) . ?
O10 C89 1.221(5) . ?
O11 C90 1.286(5) . ?
O12 C90 1.215(5) . ?
C85 C86 1.560(5) . ?
C87 C88 1.556(6) . ?
C89 C90 1.576(6) . ?
B1 F3 1.344(8) . ?
B1 F1 1.367(8) . ?
B1 F4 1.384(8) . ?
B1 F2 1.419(8) . ?
O1W H1WA 0.953(19) . ?
O1W H1WB 0.928(19) . ?
O2W H2WA 0.988(19) . ?
O2W H2WB 0.975(19) . ?
O3W H3WA 1.0326 . ?
O3W H3WB 0.9671 . ?
O4W H4WA 0.9934 . ?
O4W H4WB 1.0168 . ?
O1S C1S 1.429(8) . ?
O1S H1S 0.8400 . ?
C1S H1S1 0.9800 . ?
C1S H1S2 0.9800 . ?
C1S H1S3 0.9800 . ?
O2S C2S 1.437(11) . ?
O2S H2S 0.8400 . ?
C2S H2S1 0.9800 . ?
C2S H2S2 0.9800 . ?
C2S H2S3 0.9800 . ?
O3S C3S 1.405(9) . ?
O3S H3S 0.8400 . ?
C3S H3S1 0.9800 . ?
C3S H3S2 0.9800 . ?
C3S H3S3 0.9800 . ?

loop_
_geom_hbond_atom_site_label_D
_geom_hbond_atom_site_label_H
_geom_hbond_atom_site_label_A
_geom_hbond_distance_DH
_geom_hbond_distance_HA
_geom_hbond_distance_DA
_geom_hbond_angle_DHA
_geom_hbond_site_symmetry_A
_geom_hbond_publ_flag
N3 H3 O1W 0.88 2.07 2.816(4) 141.7 . yes
N4 H4 O11 0.87(5) 1.98(5) 2.847(4) 171(4) . yes
N9 H9 O5 0.90(5) 2.22(5) 3.035(4) 151(4) . yes
N10 H10 O3 1.04(5) 1.76(5) 2.796(4) 170(4) . yes
N15 H15 O9 0.83(5) 2.29(5) 3.052(4) 153(4) . yes
N16 H16 O7 0.86(5) 2.04(5) 2.842(4) 153(5) . yes
O1W H1WA O2 0.953(19) 1.82(2) 2.768(4) 174(5) . yes
O1W H1WB O2 0.928(19) 2.08(3) 2.949(4) 155(4) 3_666 yes
O1S H1S O8 0.84 2.01 2.828(6) 163.7 1_565 yes
O2S H2S O10 0.84 1.93 2.765(7) 177.1 4_666 yes
O3S H3S O2S 0.84 1.99 2.796(9) 161.0 2_546 yes
O2W H2WA O3W 0.988(19) 2.11(3) 3.064(9) 161(7) 3_656 yes
O2W H2WB F2 0.975(19) 2.06(3) 2.873(7) 140(5) 4_666 yes
O3W H3WA O4W 1.03 1.72 2.707(12) 157.7 . yes
O3W H3WB F1 0.97 2.20 2.994(8) 138.1 2_545 yes
O4W H4WA O1W 0.99 2.06 3.051(9) 173.7 2_545 yes
O4W H4WB O4 1.02 2.13 3.130(11) 168.6 4_565 yes
